data_7230388
loop_
_publ_author_name
'Cytlak, Tomasz'
'Skibi\'nska, Monika'
'Kaczmarek, Patrycja'
'Ka\'zmierczak, Marcin'
'Rapp, Magdalena'
'Kubicki, Maciej'
'Koroniak, Henryk'

_publ_section_title
;
 Functionalization of \a-hydroxyphosphonates as a convenient route to
 N-tosyl-\a-aminophosphonates
;
_journal_issue 22
_journal_name_full 'RSC Advances'
_journal_page_first 11957
_journal_paper_doi 10.1039/C8RA01656A
_journal_volume 8
_journal_year 2018
_chemical_formula_moiety 'C16 H21 F3 N O6 P'
_chemical_formula_sum 'C16 H21 F3 N O6 P'
_chemical_formula_weight 411.31
_space_group_crystal_system triclinic
_space_group_IT_number 2
_space_group_name_Hall '-P 1'
_space_group_name_H-M_alt 'P -1'
_symmetry_space_group_name_Hall '-P 1'
_symmetry_space_group_name_H-M 'P -1'
_atom_sites_solution_hydrogens geom
_audit_creation_method SHELXL-2014/7
_audit_update_record
;
2017-08-11 deposited with the CCDC.
2018-03-14 downloaded from the CCDC.
;
_cell_angle_alpha 108.225(10)
_cell_angle_beta 112.480(12)
_cell_angle_gamma 90.483(10)
_cell_formula_units_Z 2
_cell_length_a 10.1589(16)
_cell_length_b 10.3309(11)
_cell_length_c 10.8732(11)
_cell_measurement_reflns_used 1078
_cell_measurement_temperature 130(1)
_cell_measurement_theta_max 24.0030
_cell_measurement_theta_min 3.4980
_cell_volume 990.8(2)
_computing_cell_refinement 'CrysAlisPro 1.171.38.41 (Rigaku OD, 2015)'
_computing_data_collection 'CrysAlisPro 1.171.38.41 (Rigaku OD, 2015)'
_computing_data_reduction 'CrysAlisPro 1.171.38.41 (Rigaku OD, 2015)'
_computing_molecular_graphics 'Mercury (MacRae et al., 2009)'
_computing_publication_material 'SHELXL-2014/7 (Sheldrick, 2014)'
_computing_structure_refinement 'SHELXL-2014/7 (Sheldrick, 2014)'
_computing_structure_solution 'SHELXT-2014/7 (Sheldrick, 2014)'
_diffrn_ambient_temperature 130(1)
_diffrn_detector 'CCD plate'
_diffrn_detector_area_resol_mean 16.2413
_diffrn_detector_type Eos
_diffrn_measured_fraction_theta_full 0.996
_diffrn_measured_fraction_theta_max 0.996
_diffrn_measurement_device 'four-circle diffractometer'
_diffrn_measurement_device_type 'Xcalibur, Eos'
_diffrn_measurement_method '/w scan'
_diffrn_radiation_monochromator graphite
_diffrn_radiation_probe x-ray
_diffrn_radiation_type 'Mo K\a'
_diffrn_radiation_wavelength 0.71073
_diffrn_reflns_av_R_equivalents 0.0557
_diffrn_reflns_av_unetI/netI 0.1084
_diffrn_reflns_Laue_measured_fraction_full 0.996
_diffrn_reflns_Laue_measured_fraction_max 0.996
_diffrn_reflns_limit_h_max 12
_diffrn_reflns_limit_h_min -12
_diffrn_reflns_limit_k_max 12
_diffrn_reflns_limit_k_min -12
_diffrn_reflns_limit_l_max 12
_diffrn_reflns_limit_l_min -12
_diffrn_reflns_number 6885
_diffrn_reflns_point_group_measured_fraction_full 0.996
_diffrn_reflns_point_group_measured_fraction_max 0.996
_diffrn_reflns_theta_full 24.992
_diffrn_reflns_theta_max 24.992
_diffrn_reflns_theta_min 3.643
_diffrn_source 'fine-focus sealed X-ray tube'
_diffrn_source_type 'Enhance (Mo) X-ray Source'
_exptl_absorpt_coefficient_mu 0.197
_exptl_absorpt_correction_T_max 1.00000
_exptl_absorpt_correction_T_min 0.91606
_exptl_absorpt_correction_type multi-scan
_exptl_absorpt_process_details
;
CrysAlisPro 1.171.38.41 (Rigaku Oxford Diffraction, 2015)
Empirical absorption correction using spherical harmonics,
 implemented in SCALE3 ABSPACK scaling algorithm.
;
_exptl_crystal_colour colourless
_exptl_crystal_density_diffrn 1.379
_exptl_crystal_description plate
_exptl_crystal_F_000 428
_exptl_crystal_size_max 0.15
_exptl_crystal_size_mid 0.12
_exptl_crystal_size_min 0.05
_refine_diff_density_max 0.713
_refine_diff_density_min -0.351
_refine_diff_density_rms 0.093
_refine_ls_extinction_method none
_refine_ls_goodness_of_fit_ref 1.028
_refine_ls_hydrogen_treatment constr
_refine_ls_matrix_type full
_refine_ls_number_parameters 246
_refine_ls_number_reflns 3461
_refine_ls_number_restraints 140
_refine_ls_restrained_S_all 1.080
_refine_ls_R_factor_all 0.2218
_refine_ls_R_factor_gt 0.1181
_refine_ls_shift/su_max 0.000
_refine_ls_shift/su_mean 0.000
_refine_ls_structure_factor_coef Fsqd
_refine_ls_weighting_details 'w=1/[\s^2^(Fo^2^)+(0.1893P)^2^+0.2757P] where P=(Fo^2^+2Fc^2^)/3'
_refine_ls_weighting_scheme calc
_refine_ls_wR_factor_gt 0.3060
_refine_ls_wR_factor_ref 0.3662
_reflns_Friedel_coverage 0.000
_reflns_number_gt 1499
_reflns_number_total 3461
_reflns_threshold_expression 'I > 2\s(I)'
_cod_data_source_file c8ra01656a2.cif
_cod_data_source_block 38
_cod_database_code 7230388
_shelx_shelxl_version_number 2014/7
_shelx_space_group_comment
;
The symmetry employed for this shelxl refinement is uniquely defined
by the following loop, which should always be used as a source of
symmetry information in preference to the above space-group names.
They are only intended as comments.
;

loop_
_space_group_symop_operation_xyz
'x, y, z'
'-x, -y, -z'

loop_
_atom_site_label
_atom_site_type_symbol
_atom_site_fract_x
_atom_site_fract_y
_atom_site_fract_z
_atom_site_U_iso_or_equiv
_atom_site_adp_type
_atom_site_occupancy
_atom_site_site_symmetry_order
_atom_site_calc_flag
_atom_site_refinement_flags_posn
_atom_site_refinement_flags_adp
P1 P 0.7084(3) 0.2891(2) 0.4446(2) 0.0740(8) Uani 1 1 d . .
O2 O 0.6427(6) 0.3374(5) 0.5455(5) 0.0826(17) Uani 1 1 d . .
O3 O 0.8739(7) 0.3195(8) 0.5102(7) 0.119(2) Uani 1 1 d . .
C4 C 0.9709(15) 0.3508(13) 0.6695(15) 0.150(5) Uani 1 1 d D .
H4B H 0.9213 0.3170 0.7186 0.180 Uiso 1 1 calc R U
H4A H 1.0633 0.3141 0.6842 0.180 Uiso 1 1 calc R U
C5 C 0.9891(16) 0.5018(14) 0.711(2) 0.199(8) Uani 1 1 d D .
H5C H 1.0233 0.5294 0.6484 0.299 Uiso 1 1 calc R U
H5B H 1.0596 0.5427 0.8090 0.299 Uiso 1 1 calc R U
H5A H 0.8965 0.5339 0.7021 0.299 Uiso 1 1 calc R U
O6 O 0.6724(6) 0.1331(5) 0.3545(5) 0.0788(16) Uani 1 1 d . .
C7 C 0.6961(12) 0.0306(9) 0.4263(10) 0.108(3) Uani 1 1 d D .
H7B H 0.6282 0.0338 0.4722 0.130 Uiso 1 1 calc R U
H7A H 0.7955 0.0507 0.5002 0.130 Uiso 1 1 calc R U
C8 C 0.6724(14) -0.1099(10) 0.3171(11) 0.146(5) Uani 1 1 d D .
H8C H 0.6231 -0.1047 0.2220 0.219 Uiso 1 1 calc R U
H8B H 0.6132 -0.1749 0.3308 0.219 Uiso 1 1 calc R U
H8A H 0.7655 -0.1414 0.3273 0.219 Uiso 1 1 calc R U
C9 C 0.6511(9) 0.3650(8) 0.3090(7) 0.074(2) Uani 1 1 d . .
H9 H 0.6677 0.3193 0.2215 0.089 Uiso 1 1 calc R U
O10 O 0.6756(8) 0.5167(6) 0.3662(6) 0.0917(18) Uani 1 1 d . .
C11 C 0.5301(10) 0.4440(7) 0.2959(7) 0.063(2) Uani 1 1 d . .
H11 H 0.4806 0.4428 0.3594 0.076 Uiso 1 1 calc R U
C12 C 0.4427(9) 0.4671(8) 0.1661(8) 0.071(2) Uani 1 1 d . .
H12 H 0.5044 0.4792 0.1165 0.085 Uiso 1 1 calc R U
C13 C 0.3255(13) 0.3388(10) 0.0704(10) 0.093(3) Uani 1 1 d . .
F14 F 0.2428(7) 0.3500(6) -0.0548(6) 0.137(2) Uani 1 1 d . .
F15 F 0.2339(7) 0.3272(6) 0.1310(7) 0.126(2) Uani 1 1 d . .
F16 F 0.3823(7) 0.2226(5) 0.0473(5) 0.1106(18) Uani 1 1 d . .
N17 N 0.3726(7) 0.5843(6) 0.1921(6) 0.0682(17) Uani 1 1 d . U
H17 H 0.3523 0.6083 0.2672 0.082 Uiso 1 1 calc R U
C18 C 0.3350(9) 0.6619(8) 0.1055(8) 0.078(2) Uani 1 1 d . U
O19 O 0.3552(7) 0.6427(5) 0.0008(5) 0.0846(17) Uani 1 1 d . U
O20 O 0.2751(7) 0.7673(5) 0.1618(5) 0.0914(18) Uani 1 1 d . U
C21 C 0.2281(11) 0.8617(8) 0.0823(9) 0.090(3) Uani 1 1 d . U
H21B H 0.1507 0.8133 -0.0124 0.108 Uiso 1 1 calc R U
H21A H 0.3095 0.9012 0.0701 0.108 Uiso 1 1 calc R U
C22 C 0.1742(10) 0.9713(8) 0.1686(8) 0.068(2) Uani 1 1 d . U
C23 C 0.2662(11) 1.0888(10) 0.2639(10) 0.091(3) Uani 1 1 d . U
H23 H 0.3603 1.0983 0.2662 0.109 Uiso 1 1 calc R U
C24 C 0.2342(15) 1.1904(12) 0.3532(12) 0.118(3) Uani 1 1 d . U
H24 H 0.3043 1.2677 0.4195 0.142 Uiso 1 1 calc R U
C25 C 0.1076(15) 1.1815(11) 0.3478(12) 0.108(3) Uani 1 1 d . U
H25 H 0.0871 1.2543 0.4137 0.129 Uiso 1 1 calc R U
C26 C 0.0024(12) 1.0813(13) 0.2598(11) 0.103(3) Uani 1 1 d . U
H26 H -0.0915 1.0849 0.2586 0.124 Uiso 1 1 calc R U
C27 C 0.0346(12) 0.9594(11) 0.1598(11) 0.107(3) Uani 1 1 d . U
H27 H -0.0353 0.8811 0.0962 0.129 Uiso 1 1 calc R U

loop_
_atom_site_aniso_label
_atom_site_aniso_U_11
_atom_site_aniso_U_22
_atom_site_aniso_U_33
_atom_site_aniso_U_23
_atom_site_aniso_U_13
_atom_site_aniso_U_12
P1 0.0998(19) 0.0975(17) 0.0562(12) 0.0392(12) 0.0531(13) 0.0538(13)
O2 0.120(4) 0.110(4) 0.058(3) 0.043(3) 0.066(3) 0.061(3)
O3 0.106(5) 0.189(7) 0.070(4) 0.038(4) 0.049(4) 0.043(5)
C4 0.163(12) 0.151(12) 0.178(14) 0.089(10) 0.084(11) 0.069(9)
C5 0.176(15) 0.164(15) 0.33(2) 0.128(16) 0.142(16) 0.076(12)
O6 0.125(4) 0.084(4) 0.072(3) 0.053(3) 0.064(3) 0.059(3)
C7 0.161(10) 0.099(7) 0.098(7) 0.063(6) 0.064(7) 0.057(7)
C8 0.190(12) 0.080(8) 0.128(10) 0.038(7) 0.020(9) 0.005(7)
C9 0.118(7) 0.079(5) 0.061(4) 0.034(4) 0.063(5) 0.053(5)
O10 0.132(6) 0.082(4) 0.067(3) 0.023(3) 0.048(4) 0.030(4)
C11 0.108(7) 0.058(4) 0.046(4) 0.024(4) 0.050(5) 0.034(5)
C12 0.116(7) 0.073(5) 0.057(4) 0.039(4) 0.053(5) 0.048(5)
C13 0.149(9) 0.075(6) 0.067(6) 0.030(5) 0.050(6) 0.041(6)
F14 0.197(6) 0.111(4) 0.068(3) 0.029(3) 0.019(4) 0.035(4)
F15 0.145(5) 0.109(4) 0.129(5) 0.040(4) 0.061(4) 0.018(4)
F16 0.173(5) 0.069(3) 0.096(4) 0.035(3) 0.055(4) 0.036(3)
N17 0.119(5) 0.060(3) 0.049(3) 0.026(3) 0.051(3) 0.037(3)
C18 0.115(6) 0.075(5) 0.065(4) 0.029(4) 0.053(4) 0.045(4)
O19 0.153(5) 0.083(3) 0.058(3) 0.038(2) 0.072(3) 0.058(3)
O20 0.163(5) 0.087(3) 0.070(3) 0.050(3) 0.075(3) 0.076(3)
C21 0.137(7) 0.081(5) 0.077(5) 0.039(4) 0.058(5) 0.052(5)
C22 0.097(5) 0.071(4) 0.055(4) 0.033(3) 0.040(4) 0.040(4)
C23 0.112(6) 0.086(5) 0.089(5) 0.040(4) 0.047(5) 0.019(5)
C24 0.143(7) 0.110(6) 0.111(6) 0.043(5) 0.057(6) 0.027(6)
C25 0.126(7) 0.099(6) 0.118(7) 0.054(5) 0.057(6) 0.038(5)
C26 0.091(6) 0.141(7) 0.107(6) 0.063(5) 0.054(5) 0.052(5)
C27 0.119(6) 0.110(6) 0.090(6) 0.054(5) 0.023(5) 0.008(5)

loop_
_atom_type_symbol
_atom_type_description
_atom_type_scat_dispersion_real
_atom_type_scat_dispersion_imag
_atom_type_scat_source
C C 0.0033 0.0016 'International Tables Vol C Tables 4.2.6.8 and 6.1.1.4'
H H 0.0000 0.0000 'International Tables Vol C Tables 4.2.6.8 and 6.1.1.4'
N N 0.0061 0.0033 'International Tables Vol C Tables 4.2.6.8 and 6.1.1.4'
O O 0.0106 0.0060 'International Tables Vol C Tables 4.2.6.8 and 6.1.1.4'
F F 0.0171 0.0103 'International Tables Vol C Tables 4.2.6.8 and 6.1.1.4'
P P 0.1023 0.0942 'International Tables Vol C Tables 4.2.6.8 and 6.1.1.4'

loop_
_geom_angle_atom_site_label_1
_geom_angle_atom_site_label_2
_geom_angle_atom_site_label_3
_geom_angle
O2 P1 O3 114.5(3)
O2 P1 O6 117.1(3)
O3 P1 O6 104.8(4)
O2 P1 C9 112.6(3)
O3 P1 C9 105.1(4)
O6 P1 C9 101.2(3)
P1 O3 C4 124.7(7)
C5 C4 O3 96.7(12)
C5 C4 H4B 112.4
O3 C4 H4B 112.4
C5 C4 H4A 112.4
O3 C4 H4A 112.4
H4B C4 H4A 110.0
C4 C5 H5C 109.5
C4 C5 H5B 109.5
H5C C5 H5B 109.5
C4 C5 H5A 109.5
H5C C5 H5A 109.5
H5B C5 H5A 109.5
C7 O6 P1 119.4(5)
O6 C7 C8 108.3(7)
O6 C7 H7B 110.0
C8 C7 H7B 110.0
O6 C7 H7A 110.0
C8 C7 H7A 110.0
H7B C7 H7A 108.4
C7 C8 H8C 109.5
C7 C8 H8B 109.5
H8C C8 H8B 109.5
C7 C8 H8A 109.5
H8C C8 H8A 109.5
H8B C8 H8A 109.5
C11 C9 O10 58.9(4)
C11 C9 P1 118.8(5)
O10 C9 P1 112.8(5)
C11 C9 H9 117.6
O10 C9 H9 117.6
P1 C9 H9 117.6
C11 O10 C9 60.3(5)
O10 C11 C12 114.8(6)
O10 C11 C9 60.7(5)
C12 C11 C9 122.9(6)
O10 C11 H11 115.6
C12 C11 H11 115.6
C9 C11 H11 115.6
N17 C12 C11 111.7(6)
N17 C12 C13 108.2(7)
C11 C12 C13 108.1(6)
N17 C12 H12 109.6
C11 C12 H12 109.6
C13 C12 H12 109.6
F16 C13 F14 108.7(7)
F16 C13 F15 108.3(8)
F14 C13 F15 105.2(9)
F16 C13 C12 112.1(9)
F14 C13 C12 111.8(7)
F15 C13 C12 110.4(7)
C18 N17 C12 122.9(5)
C18 N17 H17 118.5
C12 N17 H17 118.5
O19 C18 O20 125.4(7)
O19 C18 N17 126.4(7)
O20 C18 N17 108.2(6)
C18 O20 C21 115.6(5)
O20 C21 C22 105.3(6)
O20 C21 H21B 110.7
C22 C21 H21B 110.7
O20 C21 H21A 110.7
C22 C21 H21A 110.7
H21B C21 H21A 108.8
C23 C22 C27 117.8(8)
C23 C22 C21 119.2(9)
C27 C22 C21 123.0(9)
C24 C23 C22 125.1(10)
C24 C23 H23 117.5
C22 C23 H23 117.5
C25 C24 C23 118.2(13)
C25 C24 H24 120.9
C23 C24 H24 120.9
C24 C25 C26 126.1(12)
C24 C25 H25 117.0
C26 C25 H25 117.0
C25 C26 C27 118.0(10)
C25 C26 H26 121.0
C27 C26 H26 121.0
C22 C27 C26 114.7(9)
C22 C27 H27 122.7
C26 C27 H27 122.7

loop_
_geom_bond_atom_site_label_1
_geom_bond_atom_site_label_2
_geom_bond_distance
P1 O2 1.457(4)
P1 O3 1.538(7)
P1 O6 1.555(5)
P1 C9 1.789(7)
O3 C4 1.555(14)
C4 C5 1.471(9)
C4 H4B 0.9900
C4 H4A 0.9900
C5 H5C 0.9800
C5 H5B 0.9800
C5 H5A 0.9800
O6 C7 1.472(9)
C7 C8 1.507(8)
C7 H7B 0.9900
C7 H7A 0.9900
C8 H8C 0.9800
C8 H8B 0.9800
C8 H8A 0.9800
C9 C11 1.467(10)
C9 O10 1.473(8)
C9 H9 1.0000
O10 C11 1.446(9)
C11 C12 1.447(9)
C11 H11 1.0000
C12 N17 1.417(8)
C12 C13 1.556(12)
C12 H12 1.0000
C13 F16 1.332(9)
C13 F14 1.341(10)
C13 F15 1.353(10)
N17 C18 1.370(9)
N17 H17 0.8800
C18 O19 1.190(8)
C18 O20 1.345(8)
O20 C21 1.465(9)
C21 C22 1.483(10)
C21 H21B 0.9900
C21 H21A 0.9900
C22 C23 1.369(11)
C22 C27 1.386(12)
C23 C24 1.327(12)
C23 H23 0.9500
C24 C25 1.265(13)
C24 H24 0.9500
C25 C26 1.307(13)
C25 H25 0.9500
C26 C27 1.516(14)
C26 H26 0.9500
C27 H27 0.9500

loop_
_geom_hbond_atom_site_label_D
_geom_hbond_atom_site_label_H
_geom_hbond_atom_site_label_A
_geom_hbond_distance_DH
_geom_hbond_distance_HA
_geom_hbond_distance_DA
_geom_hbond_angle_DHA
_geom_hbond_site_symmetry_A
C9 H9 O19 1.00 2.49 3.320(8) 139.8 2_665
C12 H12 O19 1.00 2.38 3.224(8) 141.7 2_665
N17 H17 O2 0.88 1.92 2.778(6) 166.1 2_666

loop_
_geom_torsion_atom_site_label_1
_geom_torsion_atom_site_label_2
_geom_torsion_atom_site_label_3
_geom_torsion_atom_site_label_4
_geom_torsion
O2 P1 O3 C4 20.6(10)
O6 P1 O3 C4 -109.1(8)
C9 P1 O3 C4 144.7(8)
P1 O3 C4 C5 -96.8(11)
O2 P1 O6 C7 -53.9(7)
O3 P1 O6 C7 74.2(7)
C9 P1 O6 C7 -176.7(6)
P1 O6 C7 C8 -172.3(7)
O2 P1 C9 C11 -10.8(8)
O3 P1 C9 C11 -136.1(7)
O6 P1 C9 C11 115.0(7)
O2 P1 C9 O10 55.1(6)
O3 P1 C9 O10 -70.2(6)
O6 P1 C9 O10 -179.1(5)
P1 C9 O10 C11 -110.9(5)
C9 O10 C11 C12 -115.3(6)
P1 C9 C11 O10 100.7(6)
O10 C9 C11 C12 102.1(8)
P1 C9 C11 C12 -157.2(7)
O10 C11 C12 N17 -87.6(8)
C9 C11 C12 N17 -157.6(7)
O10 C11 C12 C13 153.4(6)
C9 C11 C12 C13 83.5(10)
N17 C12 C13 F16 -176.5(6)
C11 C12 C13 F16 -55.4(9)
N17 C12 C13 F14 61.2(9)
C11 C12 C13 F14 -177.7(7)
N17 C12 C13 F15 -55.7(8)
C11 C12 C13 F15 65.5(9)
C11 C12 N17 C18 152.1(8)
C13 C12 N17 C18 -89.1(9)
C12 N17 C18 O19 0.0(14)
C12 N17 C18 O20 -178.0(7)
O19 C18 O20 C21 2.0(13)
N17 C18 O20 C21 180.0(7)
C18 O20 C21 C22 -177.0(8)
O20 C21 C22 C23 93.1(8)
O20 C21 C22 C27 -85.5(9)
C27 C22 C23 C24 3.0(13)
C21 C22 C23 C24 -175.7(8)
C22 C23 C24 C25 -2.6(16)
C23 C24 C25 C26 -1.1(18)
C24 C25 C26 C27 3.8(16)
C23 C22 C27 C26 -0.1(11)
C21 C22 C27 C26 178.5(7)
C25 C26 C27 C22 -3.0(13)
